data_4000201
_journal_name_full 'Chemistry of Materials'
_journal_paper_doi 10.1021/cm021212t
_journal_year 2002
_chemical_formula_sum 'C14 H18 Mn N2 O9'
_chemical_formula_weight 413.24
_chemical_name_systematic
;
poly[diaqua-(mu2-squarato-O,O')-(mu2-4,4`-bipyridine-N,N')-manganese(II)] trihyd
;
_space_group_IT_number 14
_symmetry_cell_setting monoclinic
_symmetry_space_group_name_Hall '-P 2ybc'
_symmetry_space_group_name_H-M 'P 1 21/c 1'
_atom_sites_solution_hydrogens geom
_atom_sites_solution_primary direct
_atom_sites_solution_secondary difmap
_cell_angle_alpha 90.00
_cell_angle_beta 90.536(7)
_cell_angle_gamma 90.00
_cell_formula_units_Z 4
_cell_length_a 18.7156(12)
_cell_length_b 11.5444(8)
_cell_length_c 8.1738(5)
_cell_measurement_reflns_used 8000
_cell_measurement_temperature 130(2)
_cell_measurement_theta_max 28
_cell_measurement_theta_min 2.5
_cell_volume 1766.0(2)
_diffrn_ambient_temperature 130(2)
_diffrn_detector_area_resol_mean ?
_diffrn_measurement_device_type 'STOE Imaging Plate Diffraction system'
_diffrn_measurement_method 'Phi scans'
_diffrn_radiation_monochromator graphite
_diffrn_radiation_source 'fine-focus sealed tube'
_diffrn_radiation_type MoK\a
_diffrn_radiation_wavelength 0.71073
_diffrn_reflns_av_R_equivalents 0.0343
_diffrn_reflns_av_sigmaI/netI 0.0248
_diffrn_reflns_limit_h_max 24
_diffrn_reflns_limit_h_min -24
_diffrn_reflns_limit_k_max 15
_diffrn_reflns_limit_k_min -15
_diffrn_reflns_limit_l_max 10
_diffrn_reflns_limit_l_min -10
_diffrn_reflns_number 14775
_diffrn_reflns_theta_max 28.06
_diffrn_reflns_theta_min 2.80
_diffrn_standards_decay_% 0
_diffrn_standards_interval_count ?
_diffrn_standards_interval_time 0
_diffrn_standards_number 0
_exptl_absorpt_coefficient_mu 0.798
_exptl_absorpt_correction_type none
_exptl_crystal_colour colourless
_exptl_crystal_density_diffrn 1.554
_exptl_crystal_density_meas ?
_exptl_crystal_density_method 'not measured'
_exptl_crystal_description block
_exptl_crystal_F_000 852
_exptl_crystal_size_max 0.3
_exptl_crystal_size_mid 0.05
_exptl_crystal_size_min 0.05
_refine_ls_extinction_coef ?
_refine_ls_extinction_method none
_refine_ls_goodness_of_fit_ref 1.027
_refine_ls_hydrogen_treatment mixed
_refine_ls_matrix_type full
_refine_ls_number_parameters 278
_refine_ls_number_reflns 4026
_refine_ls_number_restraints 0
_refine_ls_restrained_S_all 1.027
_refine_ls_R_factor_all 0.0458
_refine_ls_R_factor_gt 0.0342
_refine_ls_shift/su_max 0.001
_refine_ls_shift/su_mean 0.000
_refine_ls_structure_factor_coef Fsqd
_refine_ls_weighting_details 'calc w=1/[\s^2^(Fo^2^)+(0.0445P)^2^+0.8945P] where P=(Fo^2^+2Fc^2^)/3'
_refine_ls_weighting_scheme calc
_refine_ls_wR_factor_gt 0.0851
_refine_ls_wR_factor_ref 0.0919
_reflns_number_gt 3254
_reflns_number_total 4026
_reflns_threshold_expression >2sigma(I)
_cod_original_sg_symbol_H-M P21/c
_cod_database_code 4000201

loop_
_symmetry_equiv_pos_as_xyz
'x, y, z'
'-x, y+1/2, -z+1/2'
'-x, -y, -z'
'x, -y-1/2, z-1/2'

loop_
_atom_site_label
_atom_site_type_symbol
_atom_site_fract_x
_atom_site_fract_y
_atom_site_fract_z
_atom_site_U_iso_or_equiv
_atom_site_adp_type
_atom_site_occupancy
_atom_site_symmetry_multiplicity
_atom_site_calc_flag
_atom_site_refinement_flags
_atom_site_disorder_assembly
_atom_site_disorder_group
Mn1 Mn 0.5000 1.0000 0.5000 0.01156(10) Uani 1 2 d S . .
O1 O 0.45493(5) 0.96761(9) 0.74207(13) 0.0160(2) Uani 1 1 d . . .
C1 C 0.48024(7) 0.98554(11) 0.88266(18) 0.0130(3) Uani 1 1 d . . .
C2 C 0.53285(7) 1.06545(11) 0.95589(17) 0.0131(3) Uani 1 1 d . . .
O2 O 0.57158(6) 1.14562(9) 0.90344(13) 0.0165(2) Uani 1 1 d . . .
O5 O 0.55004(6) 1.15872(9) 0.58138(15) 0.0193(2) Uani 1 1 d . . .
H1 H 0.5660(15) 1.219(2) 0.529(3) 0.042(7) Uiso 1 1 d . . .
H2 H 0.5626(13) 1.165(2) 0.682(4) 0.035(6) Uiso 1 1 d . . .
Mn2 Mn 1.0000 0.5000 1.0000 0.01162(10) Uani 1 2 d S . .
O3 O 1.03731(6) 0.54620(9) 0.75958(13) 0.0178(2) Uani 1 1 d . . .
C3 C 1.01624(8) 0.51998(12) 0.61806(18) 0.0140(3) Uani 1 1 d . . .
C4 C 1.03109(7) 0.56741(12) 0.45600(17) 0.0141(3) Uani 1 1 d . . .
O4 O 1.06808(6) 0.65017(9) 0.40434(13) 0.0182(2) Uani 1 1 d . . .
O6 O 1.04762(6) 0.65836(9) 1.08483(14) 0.0182(2) Uani 1 1 d . . .
H3 H 1.0651(13) 0.718(2) 1.032(3) 0.029(5) Uiso 1 1 d . . .
H4 H 1.0594(14) 0.671(2) 1.184(4) 0.036(6) Uiso 1 1 d . . .
N1 N 0.59884(7) 0.90567(11) 0.59970(16) 0.0163(2) Uani 1 1 d . . .
C11 C 0.71565(7) 0.78515(12) 0.73507(18) 0.0163(3) Uani 1 1 d . . .
C12 C 0.64898(8) 0.73238(13) 0.7168(2) 0.0207(3) Uani 1 1 d . . .
H12 H 0.6422 0.6542 0.7496 0.025 Uiso 1 1 calc R . .
C13 C 0.59274(8) 0.79516(13) 0.6504(2) 0.0200(3) Uani 1 1 d . . .
H13 H 0.5475 0.7584 0.6400 0.024 Uiso 1 1 calc R . .
C14 C 0.66260(8) 0.95658(12) 0.6189(2) 0.0191(3) Uani 1 1 d . . .
H14 H 0.6678 1.0348 0.5849 0.023 Uiso 1 1 calc R . .
C15 C 0.72177(8) 0.90032(13) 0.6862(2) 0.0194(3) Uani 1 1 d . . .
H15 H 0.7659 0.9401 0.6988 0.023 Uiso 1 1 calc R . .
N2 N 0.89557(6) 0.59699(11) 0.92993(16) 0.0176(3) Uani 1 1 d . . .
C21 C 0.77776(7) 0.72087(12) 0.80327(18) 0.0161(3) Uani 1 1 d . . .
C22 C 0.83283(8) 0.77667(13) 0.8883(2) 0.0198(3) Uani 1 1 d . . .
H22 H 0.8314 0.8581 0.9044 0.024 Uiso 1 1 calc R . .
C23 C 0.88961(8) 0.71247(13) 0.9491(2) 0.0205(3) Uani 1 1 d . . .
H23 H 0.9264 0.7520 1.0076 0.025 Uiso 1 1 calc R . .
C24 C 0.84224(8) 0.54346(13) 0.8492(2) 0.0195(3) Uani 1 1 d . . .
H24 H 0.8450 0.4619 0.8357 0.023 Uiso 1 1 calc R . .
C25 C 0.78322(8) 0.60105(13) 0.7845(2) 0.0195(3) Uani 1 1 d . . .
H25 H 0.7469 0.5592 0.7279 0.023 Uiso 1 1 calc R . .
O7 O 0.68427(7) 0.36861(12) 0.73740(18) 0.0296(3) Uani 1 1 d . . .
H5 H 0.6427(17) 0.381(3) 0.743(4) 0.047(8) Uiso 1 1 d . . .
H6 H 0.706(3) 0.332(4) 0.815(6) 0.117(17) Uiso 1 1 d . . .
O8 O 0.75185(7) 0.25064(13) 0.48861(16) 0.0292(3) Uani 1 1 d . . .
H7 H 0.783(4) 0.285(6) 0.409(8) 0.17(2) Uiso 1 1 d . . .
H8 H 0.723(3) 0.291(5) 0.580(7) 0.136(19) Uiso 1 1 d . . .
O9 O 0.82028(7) 0.13145(13) 0.74035(18) 0.0302(3) Uani 1 1 d . . .
H9 H 0.8639(17) 0.120(2) 0.740(3) 0.045(7) Uiso 1 1 d . . .
H10 H 0.803(3) 0.168(5) 0.676(6) 0.119(18) Uiso 1 1 d . . .

loop_
_atom_site_aniso_label
_atom_site_aniso_U_11
_atom_site_aniso_U_22
_atom_site_aniso_U_33
_atom_site_aniso_U_23
_atom_site_aniso_U_13
_atom_site_aniso_U_12
Mn1 0.01452(16) 0.01083(15) 0.00930(17) 0.00098(9) -0.00137(10) 0.00131(9)
O1 0.0186(5) 0.0197(5) 0.0097(5) -0.0009(4) -0.0006(4) -0.0033(4)
C1 0.0157(6) 0.0115(6) 0.0118(7) -0.0005(4) 0.0002(5) 0.0016(5)
C2 0.0162(6) 0.0119(6) 0.0112(7) -0.0011(4) -0.0005(5) 0.0013(5)
O2 0.0229(5) 0.0138(5) 0.0127(5) 0.0002(4) 0.0003(4) -0.0051(4)
O5 0.0313(6) 0.0134(5) 0.0131(6) 0.0016(4) -0.0053(4) -0.0036(4)
Mn2 0.01468(16) 0.01136(15) 0.00881(17) 0.00097(9) -0.00106(10) 0.00066(9)
O3 0.0235(5) 0.0205(5) 0.0095(5) -0.0007(4) -0.0004(4) -0.0064(4)
C3 0.0177(6) 0.0132(6) 0.0112(7) -0.0004(5) -0.0001(5) -0.0003(5)
C4 0.0203(6) 0.0117(6) 0.0102(7) -0.0003(4) 0.0001(5) 0.0002(5)
O4 0.0279(5) 0.0142(5) 0.0125(5) 0.0000(4) 0.0011(4) -0.0075(4)
O6 0.0287(6) 0.0134(5) 0.0124(6) 0.0014(4) -0.0045(4) -0.0039(4)
N1 0.0177(6) 0.0152(5) 0.0160(6) 0.0024(4) -0.0010(4) 0.0021(4)
C11 0.0161(6) 0.0171(7) 0.0156(7) 0.0024(5) -0.0009(5) 0.0030(5)
C12 0.0205(7) 0.0150(6) 0.0266(9) 0.0053(5) -0.0038(5) -0.0006(5)
C13 0.0166(6) 0.0173(7) 0.0261(8) 0.0041(5) -0.0043(5) -0.0009(5)
C14 0.0191(7) 0.0150(6) 0.0232(8) 0.0047(5) 0.0004(5) 0.0010(5)
C15 0.0156(6) 0.0167(6) 0.0259(8) 0.0037(5) -0.0006(5) -0.0003(5)
N2 0.0171(6) 0.0168(6) 0.0189(7) 0.0023(4) -0.0007(4) 0.0024(4)
C21 0.0141(6) 0.0171(7) 0.0172(7) 0.0034(5) 0.0001(5) 0.0024(5)
C22 0.0187(7) 0.0148(6) 0.0259(8) 0.0002(5) -0.0029(5) 0.0018(5)
C23 0.0190(7) 0.0184(7) 0.0242(8) -0.0005(5) -0.0048(5) 0.0010(5)
C24 0.0208(7) 0.0158(7) 0.0219(8) 0.0010(5) -0.0031(5) 0.0025(5)
C25 0.0185(7) 0.0177(7) 0.0222(8) 0.0004(5) -0.0042(5) 0.0012(5)
O7 0.0231(6) 0.0349(7) 0.0309(7) 0.0010(5) -0.0010(5) 0.0069(5)
O8 0.0256(6) 0.0386(7) 0.0233(7) -0.0016(5) -0.0018(5) 0.0003(5)
O9 0.0221(6) 0.0354(7) 0.0331(8) 0.0031(5) -0.0002(5) 0.0030(5)
